data_7714844
loop_
_publ_author_name
'Donnelly, Laurie J.'
'Lin, Jian-Bin'
'Gelfand, Benjamin S.'
'Chang, Chia Yun'
'Piers, Warren E.'

_publ_section_title
;
 Ruthenium polyhydrides supported by rigid PCP pincer ligands: dynamic
 behaviour and reactions with CO<sub>2</sub>.
;
_journal_issue 4
_journal_name_full 'Dalton transactions (Cambridge, England : 2003)'
_journal_page_first 1862
_journal_page_last 1869
_journal_paper_doi 10.1039/d3dt04014c
_journal_volume 53
_journal_year 2024
_chemical_formula_moiety 'C64 H104 N6 P4 Ru2'
_chemical_formula_sum 'C64 H104 N6 P4 Ru2'
_chemical_formula_weight 1283.55
_space_group_crystal_system orthorhombic
_space_group_IT_number 70
_space_group_name_Hall '-F 2uv 2vw'
_space_group_name_H-M_alt 'F d d d :2'
_atom_sites_solution_hydrogens mixed
_atom_sites_solution_primary dual
_audit_creation_date 2020-12-22
_audit_creation_method
;
Olex2 1.3
(compiled 2020.11.12 svn.r5f609507 for OlexSys, GUI svn.r6226)
;
_audit_update_record
;
2023-11-20 deposited with the CCDC.	2023-12-26 downloaded from the CCDC.
;
_cell_angle_alpha 90
_cell_angle_beta 90
_cell_angle_gamma 90
_cell_formula_units_Z 16
_cell_length_a 16.7299(4)
_cell_length_b 38.8794(11)
_cell_length_c 49.0089(12)
_cell_measurement_reflns_used 9902
_cell_measurement_temperature 173.0
_cell_measurement_theta_max 68.382
_cell_measurement_theta_min 2.902
_cell_volume 31877.8(14)
_computing_cell_refinement 'SAINT V8.40A (Bruker, 2019)'
_computing_data_reduction 'SAINT V8.40A (Bruker, 2019)'
_computing_molecular_graphics 'Olex2 1.3 (Dolomanov et al., 2009)'
_computing_publication_material 'Olex2 1.3 (Dolomanov et al., 2009)'
_computing_structure_refinement 'XL  (Sheldrick, 2008)'
_computing_structure_solution 'SHELXT  (Sheldrick, 2015)'
_diffrn_ambient_temperature 173.0
_diffrn_detector 'Bruker APEX2 area detector'
_diffrn_detector_area_resol_mean 7.9
_diffrn_detector_type 'CCD area detector'
_diffrn_measured_fraction_theta_full 0.996
_diffrn_measured_fraction_theta_max 0.996
_diffrn_measurement_device 'three-circle diffractometer'
_diffrn_measurement_device_type 'Bruker SMART APEX2 area detector'
_diffrn_measurement_method '\f and \w scans'
_diffrn_radiation_monochromator 'mirror optics'
_diffrn_radiation_probe x-ray
_diffrn_radiation_type CuK\a
_diffrn_radiation_wavelength 1.54178
_diffrn_reflns_av_R_equivalents 0.0472
_diffrn_reflns_av_unetI/netI 0.0370
_diffrn_reflns_Laue_measured_fraction_full 0.996
_diffrn_reflns_Laue_measured_fraction_max 0.996
_diffrn_reflns_limit_h_max 19
_diffrn_reflns_limit_h_min -19
_diffrn_reflns_limit_k_max 44
_diffrn_reflns_limit_k_min -46
_diffrn_reflns_limit_l_max 58
_diffrn_reflns_limit_l_min -58
_diffrn_reflns_number 33185
_diffrn_reflns_point_group_measured_fraction_full 0.996
_diffrn_reflns_point_group_measured_fraction_max 0.996
_diffrn_reflns_theta_full 66.597
_diffrn_reflns_theta_max 66.597
_diffrn_reflns_theta_min 3.014
_diffrn_source 'microfocus sealed X-ray tube'
_diffrn_source_current 0.64
_diffrn_source_power 0.0285952
_diffrn_source_type 'Incoatec I\ms'
_diffrn_source_voltage 44.68
_diffrn_standards_number 0
_exptl_absorpt_coefficient_mu 4.085
_exptl_absorpt_correction_T_max 0.7531
_exptl_absorpt_correction_T_min 0.6633
_exptl_absorpt_correction_type multi-scan
_exptl_absorpt_process_details
;
SADABS-2016/2 (Bruker,2016/2) was used for absorption correction.
wR2(int) was 0.0747 before and 0.0458 after correction.
The Ratio of minimum to maximum transmission is 0.8808.
The \l/2 correction factor is Not present.
;
_exptl_crystal_colour brown
_exptl_crystal_colour_primary brown
_exptl_crystal_density_diffrn 1.070
_exptl_crystal_description block
_exptl_crystal_F_000 10848
_exptl_crystal_size_max 0.159
_exptl_crystal_size_mid 0.128
_exptl_crystal_size_min 0.105
_refine_diff_density_max 0.897
_refine_diff_density_min -0.908
_refine_diff_density_rms 0.118
_refine_ls_extinction_method none
_refine_ls_goodness_of_fit_ref 1.155
_refine_ls_hydrogen_treatment mixed
_refine_ls_matrix_type full
_refine_ls_number_parameters 480
_refine_ls_number_reflns 7033
_refine_ls_number_restraints 864
_refine_ls_restrained_S_all 1.156
_refine_ls_R_factor_all 0.1000
_refine_ls_R_factor_gt 0.0835
_refine_ls_shift/su_max 0.001
_refine_ls_shift/su_mean 0.000
_refine_ls_structure_factor_coef Fsqd
_refine_ls_weighting_details 'w=1/[\s^2^(Fo^2^)+(0.0427P)^2^+1145.6963P] where P=(Fo^2^+2Fc^2^)/3'
_refine_ls_weighting_scheme calc
_refine_ls_wR_factor_gt 0.1954
_refine_ls_wR_factor_ref 0.2067
_reflns_Friedel_coverage 0.000
_reflns_number_gt 5666
_reflns_number_total 7033
_reflns_threshold_expression 'I > 2\s(I)'
_cod_data_source_file d3dt04014c2.cif
_cod_data_source_block ld198
_cod_depositor_comments 'Adding full bibliography for 7714837--7714844.cif.'
_cod_original_sg_symbol_H-M 'F d d d'
_cod_database_code 7714844
_shelx_shelxl_version_number 2018/3
_shelx_space_group_comment
;
The symmetry employed for this shelxl refinement is uniquely defined
by the following loop, which should always be used as a source of
symmetry information in preference to the above space-group names.
They are only intended as comments.
;
_shelx_estimated_absorpt_t_max 0.674
_shelx_estimated_absorpt_t_min 0.563
_olex2_refinement_description
;
1. Fixed Uiso
 At 1.2 times of:
  All C(H) groups
 At 1.5 times of:
  All C(H,H,H) groups
2. Restrained distances
 P1-C16A \\sim P1-C16B \\sim P1-C19A \\sim P1-C19B \\sim P2-C28A \\sim P2-C28B
\\sim P2-C31A \\sim P2-C31B
 with sigma of 0.02
 C16A-C15A \\sim C17A-C16A \\sim C16B-C15B \\sim C17B-C16B \\sim C19A-C18A
\\sim C20A-C19A \\sim C19B-
 C18B \\sim C20B-C19B \\sim C28A-C27A \\sim C29A-C28A \\sim C28B-C27B \\sim
C29B-C28B \\sim C31A-C30A ~
 C32A-C31A \\sim C31B-C30B \\sim C32B-C31B
 with sigma of 0.02
 C15A-C17A \\sim C15B-C17B \\sim C18A-C20A \\sim C18B-C20B \\sim C27A-C29A
\\sim C27B-C29B \\sim C30A-
 C32A \\sim C30B-C32B
 with sigma of 0.04
 C15A-P1 \\sim C17A-P1 \\sim C18A-P1 \\sim C20A-P1 \\sim C27A-P2 \\sim C29A-P2
\\sim C30A-P2 \\sim C32A-P2
 \\sim C15B-P1 \\sim C17B-P1 \\sim C18B-P1 \\sim C20B-P1 \\sim C27B-P2 \\sim
C29B-P2 \\sim C30B-P2 \\sim C32B-P2
 with sigma of 0.04
 C16A-C3 \\sim C19A-C3 \\sim C28A-C13 \\sim C31A-C13 \\sim C16B-C3 \\sim
C19B-C3 \\sim C28B-C13 \\sim C31B-
 C13
 with sigma of 0.05
3. Uiso/Uaniso restraints and constraints
P2 \\sim C27A \\sim C27B \\sim C28A \\sim C28B \\sim C29A \\sim C29B \\sim C30A
\\sim C30B \\sim C31A \\sim C31B \\sim C32A \\sim C32B: within 3A with sigma of
0.015 and sigma for terminal atoms of 0.015 within 3A
P1 \\sim C15A \\sim C15B \\sim C16A \\sim C16B \\sim C17A \\sim C17B \\sim C18A
\\sim C18B \\sim C19A \\sim C19B \\sim C20A \\sim C20B: within 3A with sigma of
0.015 and sigma for terminal atoms of 0.015 within 3A
4. Others
 Sof(C15B)=Sof(H15D)=Sof(H15E)=Sof(H15F)=Sof(C16B)=Sof(H16B)=Sof(C17B)=
 Sof(H17D)=Sof(H17E)=Sof(H17F)=1-FVAR(1)
 Sof(C15A)=Sof(H15A)=Sof(H15B)=Sof(H15C)=Sof(C16A)=Sof(H16A)=Sof(C17A)=
 Sof(H17A)=Sof(H17B)=Sof(H17C)=FVAR(1)
 Sof(C27B)=Sof(H27D)=Sof(H27E)=Sof(H27F)=Sof(C28B)=Sof(H28B)=Sof(C29B)=
 Sof(H29D)=Sof(H29E)=Sof(H29F)=1-FVAR(2)
 Sof(C27A)=Sof(H27A)=Sof(H27B)=Sof(H27C)=Sof(C28A)=Sof(H28A)=Sof(C29A)=
 Sof(H29A)=Sof(H29B)=Sof(H29C)=FVAR(2)
 Sof(C30B)=Sof(H30D)=Sof(H30E)=Sof(H30F)=Sof(C31B)=Sof(H31B)=Sof(C32B)=
 Sof(H32D)=Sof(H32E)=Sof(H32F)=1-FVAR(3)
 Sof(C30A)=Sof(H30A)=Sof(H30B)=Sof(H30C)=Sof(C31A)=Sof(H31A)=Sof(C32A)=
 Sof(H32A)=Sof(H32B)=Sof(H32C)=FVAR(3)
 Sof(C18B)=Sof(H18D)=Sof(H18E)=Sof(H18F)=Sof(C19B)=Sof(H19B)=Sof(C20B)=
 Sof(H20D)=Sof(H20E)=Sof(H20F)=1-FVAR(4)
 Sof(C18A)=Sof(H18A)=Sof(H18B)=Sof(H18C)=Sof(C19A)=Sof(H19A)=Sof(C20A)=
 Sof(H20A)=Sof(H20B)=Sof(H20C)=FVAR(4)
5.a Ternary CH refined with riding coordinates:
 C1(H1), C16A(H16A), C16B(H16B), C19A(H19A), C19B(H19B), C28A(H28A),
 C28B(H28B), C31A(H31A), C31B(H31B)
5.b Aromatic/amide H refined with riding coordinates:
 C4(H4), C6(H6), C10(H10), C12(H12)
5.c Idealised Me refined as rotating group:
 C15A(H15A,H15B,H15C), C15B(H15D,H15E,H15F), C17A(H17A,H17B,H17C), C17B(H17D,
 H17E,H17F), C18A(H18A,H18B,H18C), C18B(H18D,H18E,H18F), C20A(H20A,H20B,H20C),
 C20B(H20D,H20E,H20F), C21(H21A,H21B,H21C), C22(H22A,H22B,H22C), C23(H23A,H23B,
 H23C), C24(H24A,H24B,H24C), C25(H25A,H25B,H25C), C26(H26A,H26B,H26C),
 C27A(H27A,H27B,H27C), C27B(H27D,H27E,H27F), C29A(H29A,H29B,H29C), C29B(H29D,
 H29E,H29F), C30A(H30A,H30B,H30C), C30B(H30D,H30E,H30F), C32A(H32A,H32B,H32C),
 C32B(H32D,H32E,H32F)
;
_smtbx_masks_void_probe_radius 1.2
_smtbx_masks_void_truncation_radius 1.2
_olex2_submission_special_instructions 'No special instructions were received'

loop_
_space_group_symop_operation_xyz
'x, y, z'
'-x+3/4, -y+3/4, z'
'-x+3/4, y, -z+3/4'
'x, -y+3/4, -z+3/4'
'x, y+1/2, z+1/2'
'-x+3/4, -y+5/4, z+1/2'
'-x+3/4, y+1/2, -z+5/4'
'x, -y+5/4, -z+5/4'
'x+1/2, y, z+1/2'
'-x+5/4, -y+3/4, z+1/2'
'-x+5/4, y, -z+5/4'
'x+1/2, -y+3/4, -z+5/4'
'x+1/2, y+1/2, z'
'-x+5/4, -y+5/4, z'
'-x+5/4, y+1/2, -z+3/4'
'x+1/2, -y+5/4, -z+3/4'
'-x, -y, -z'
'x-3/4, y-3/4, -z'
'x-3/4, -y, z-3/4'
'-x, y-3/4, z-3/4'
'-x, -y+1/2, -z+1/2'
'x-3/4, y-1/4, -z+1/2'
'x-3/4, -y+1/2, z-1/4'
'-x, y-1/4, z-1/4'
'-x+1/2, -y, -z+1/2'
'x-1/4, y-3/4, -z+1/2'
'x-1/4, -y, z-1/4'
'-x+1/2, y-3/4, z-1/4'
'-x+1/2, -y+1/2, -z'
'x-1/4, y-1/4, -z'
'x-1/4, -y+1/2, z-3/4'
'-x+1/2, y-1/4, z-3/4'

loop_
_atom_site_label
_atom_site_type_symbol
_atom_site_fract_x
_atom_site_fract_y
_atom_site_fract_z
_atom_site_U_iso_or_equiv
_atom_site_adp_type
_atom_site_occupancy
_atom_site_site_symmetry_order
_atom_site_calc_flag
_atom_site_refinement_flags_posn
_atom_site_refinement_flags_adp
_atom_site_refinement_flags_occupancy
_atom_site_disorder_assembly
_atom_site_disorder_group
Ru1 Ru 0.27966(4) 0.62261(2) 0.51463(2) 0.0428(2) Uani 1 1 d . . . . .
P1 P 0.32553(12) 0.65628(5) 0.47948(5) 0.0446(5) Uani 1 1 d D U . . .
P2 P 0.28542(16) 0.57692(6) 0.54419(5) 0.0585(6) Uani 1 1 d D U . . .
N3 N 0.1575(4) 0.62421(17) 0.50993(12) 0.0434(15) Uani 1 1 d . . . . .
N1 N 0.4908(6) 0.6184(2) 0.39209(18) 0.083(3) Uani 1 1 d . . . . .
N2 N 0.4164(5) 0.45562(17) 0.52898(17) 0.060(2) Uani 1 1 d . . . . .
C1 C 0.2955(4) 0.58198(16) 0.48498(13) 0.0272(13) Uani 1 1 d . . . . .
H1 H 0.240853 0.577013 0.477730 0.033 Uiso 1 1 calc R U . . .
C2 C 0.3458(4) 0.59154(19) 0.46014(15) 0.0384(16) Uani 1 1 d . . . . .
C3 C 0.3647(5) 0.6254(2) 0.45455(16) 0.0457(18) Uani 1 1 d D . . . .
C4 C 0.4104(5) 0.6348(2) 0.43215(19) 0.056(2) Uani 1 1 d . . . . .
H4 H 0.420595 0.658448 0.428707 0.067 Uiso 1 1 calc R U . . .
C5 C 0.4418(6) 0.6098(2) 0.41460(18) 0.056(2) Uani 1 1 d . . . . .
C6 C 0.4216(5) 0.5759(2) 0.42014(17) 0.049(2) Uani 1 1 d . . . . .
H6 H 0.439863 0.558489 0.408023 0.059 Uiso 1 1 calc R U . . .
C7 C 0.3763(5) 0.56616(19) 0.44246(15) 0.0419(17) Uani 1 1 d . . . . .
C8 C 0.3552(5) 0.5286(2) 0.44791(16) 0.0440(18) Uani 1 1 d . . . . .
C9 C 0.3571(4) 0.52275(18) 0.47917(16) 0.0400(17) Uani 1 1 d . . . . .
C10 C 0.3880(5) 0.49258(18) 0.49024(17) 0.0459(19) Uani 1 1 d . . . . .
H10 H 0.411583 0.476089 0.478408 0.055 Uiso 1 1 calc R U . . .
C11 C 0.3855(5) 0.48587(19) 0.51808(17) 0.0437(18) Uani 1 1 d . . . . .
C12 C 0.3512(5) 0.5105(2) 0.53484(18) 0.048(2) Uani 1 1 d . . . . .
H12 H 0.345792 0.506222 0.553832 0.058 Uiso 1 1 calc R U . . .
C13 C 0.3248(4) 0.54163(19) 0.52395(16) 0.0408(17) Uani 1 1 d D . . . .
C14 C 0.3257(4) 0.54836(17) 0.49604(15) 0.0368(16) Uani 1 1 d . . . . .
C15A C 0.193(2) 0.6568(8) 0.4454(10) 0.058(4) Uani 0.341(14) 1 d D U P A 1
H15A H 0.223920 0.637753 0.437842 0.087 Uiso 0.341(14) 1 calc R U P A 1
H15B H 0.166034 0.669179 0.430474 0.087 Uiso 0.341(14) 1 calc R U P A 1
H15C H 0.152212 0.647743 0.457949 0.087 Uiso 0.341(14) 1 calc R U P A 1
C15B C 0.1955(13) 0.6634(4) 0.4443(5) 0.059(3) Uani 0.659(14) 1 d D U P A 2
H15D H 0.165351 0.652438 0.459098 0.088 Uiso 0.659(14) 1 calc R U P A 2
H15E H 0.216902 0.645705 0.432115 0.088 Uiso 0.659(14) 1 calc R U P A 2
H15F H 0.160143 0.678748 0.434048 0.088 Uiso 0.659(14) 1 calc R U P A 2
C16A C 0.2475(12) 0.6812(6) 0.4606(5) 0.057(3) Uani 0.341(14) 1 d D U P A 1
H16A H 0.214852 0.694285 0.474153 0.069 Uiso 0.341(14) 1 calc R U P A 1
C16B C 0.2638(8) 0.6840(3) 0.4563(3) 0.054(3) Uani 0.659(14) 1 d D U P A 2
H16B H 0.298340 0.692693 0.441133 0.065 Uiso 0.659(14) 1 calc R U P A 2
C17A C 0.2841(16) 0.7067(6) 0.4408(5) 0.064(4) Uani 0.341(14) 1 d D U P A 1
H17A H 0.323811 0.720764 0.450369 0.096 Uiso 0.341(14) 1 calc R U P A 1
H17B H 0.242109 0.721587 0.433399 0.096 Uiso 0.341(14) 1 calc R U P A 1
H17C H 0.310061 0.694220 0.425858 0.096 Uiso 0.341(14) 1 calc R U P A 1
C17B C 0.2262(9) 0.7143(3) 0.4707(3) 0.067(3) Uani 0.659(14) 1 d D U P A 2
H17D H 0.182193 0.723292 0.459674 0.100 Uiso 0.659(14) 1 calc R U P A 2
H17E H 0.266446 0.732276 0.473396 0.100 Uiso 0.659(14) 1 calc R U P A 2
H17F H 0.205675 0.706828 0.488508 0.100 Uiso 0.659(14) 1 calc R U P A 2
C18A C 0.4894(9) 0.6641(5) 0.4900(6) 0.063(3) Uani 0.62(4) 1 d D U P A 1
H18A H 0.482606 0.648691 0.505588 0.095 Uiso 0.62(4) 1 calc R U P A 1
H18B H 0.533982 0.679871 0.493469 0.095 Uiso 0.62(4) 1 calc R U P A 1
H18C H 0.500631 0.650578 0.473554 0.095 Uiso 0.62(4) 1 calc R U P A 1
C18B C 0.4787(16) 0.6697(8) 0.5011(9) 0.062(4) Uani 0.38(4) 1 d D U P A 2
H18D H 0.459449 0.654437 0.515652 0.092 Uiso 0.38(4) 1 calc R U P A 2
H18E H 0.513423 0.687379 0.509030 0.092 Uiso 0.38(4) 1 calc R U P A 2
H18F H 0.508903 0.656233 0.487737 0.092 Uiso 0.38(4) 1 calc R U P A 2
H H 0.275(6) 0.656(2) 0.5387(18) 0.074 Uiso 1 1 d . U . . .
C19A C 0.4124(8) 0.6850(4) 0.4857(4) 0.055(3) Uani 0.62(4) 1 d D U P A 1
H19A H 0.419629 0.700275 0.469468 0.066 Uiso 0.62(4) 1 calc R U P A 1
C19B C 0.4075(12) 0.6868(6) 0.4871(7) 0.055(3) Uani 0.38(4) 1 d D U P A 2
H19B H 0.426790 0.696459 0.469415 0.067 Uiso 0.38(4) 1 calc R U P A 2
C20A C 0.3975(12) 0.7073(5) 0.5108(4) 0.060(3) Uani 0.62(4) 1 d D U P A 1
H20A H 0.342652 0.716219 0.510239 0.090 Uiso 0.62(4) 1 calc R U P A 1
H20B H 0.435188 0.726618 0.510845 0.090 Uiso 0.62(4) 1 calc R U P A 1
H20C H 0.404899 0.693541 0.527300 0.090 Uiso 0.62(4) 1 calc R U P A 1
C20B C 0.3800(18) 0.7169(7) 0.5048(7) 0.059(4) Uani 0.38(4) 1 d D U P A 2
H20D H 0.373265 0.709070 0.523714 0.088 Uiso 0.38(4) 1 calc R U P A 2
H20E H 0.328932 0.725646 0.497939 0.088 Uiso 0.38(4) 1 calc R U P A 2
H20F H 0.420121 0.735228 0.504224 0.088 Uiso 0.38(4) 1 calc R U P A 2
C21 C 0.5045(9) 0.6530(3) 0.3860(2) 0.102(5) Uani 1 1 d . . . . .
H21A H 0.458176 0.662468 0.376407 0.153 Uiso 1 1 calc R U . . .
H21B H 0.552071 0.654996 0.374459 0.153 Uiso 1 1 calc R U . . .
H21C H 0.513075 0.665810 0.403016 0.153 Uiso 1 1 calc R U . . .
C22 C 0.5120(7) 0.5930(3) 0.3723(2) 0.081(3) Uani 1 1 d . . . . .
H22A H 0.540569 0.574114 0.381322 0.122 Uiso 1 1 calc R U . . .
H22B H 0.546510 0.603333 0.358412 0.122 Uiso 1 1 calc R U . . .
H22C H 0.463463 0.584007 0.363662 0.122 Uiso 1 1 calc R U . . .
C23 C 0.2680(5) 0.5224(2) 0.43830(19) 0.055(2) Uani 1 1 d . . . . .
H23A H 0.232125 0.538410 0.447681 0.082 Uiso 1 1 calc R U . . .
H23B H 0.252277 0.498688 0.442586 0.082 Uiso 1 1 calc R U . . .
H23C H 0.264452 0.526056 0.418553 0.082 Uiso 1 1 calc R U . . .
C24 C 0.4085(6) 0.5037(2) 0.43222(19) 0.062(3) Uani 1 1 d . . . . .
H24A H 0.402144 0.507554 0.412585 0.092 Uiso 1 1 calc R U . . .
H24B H 0.393160 0.479968 0.436625 0.092 Uiso 1 1 calc R U . . .
H24C H 0.464410 0.507416 0.437373 0.092 Uiso 1 1 calc R U . . .
C25 C 0.4568(5) 0.4311(2) 0.5116(2) 0.061(3) Uani 1 1 d . . . . .
H25A H 0.417069 0.417957 0.501188 0.091 Uiso 1 1 calc R U . . .
H25B H 0.488480 0.415324 0.522813 0.091 Uiso 1 1 calc R U . . .
H25C H 0.492073 0.443344 0.498925 0.091 Uiso 1 1 calc R U . . .
C26 C 0.3864(6) 0.4430(2) 0.5547(2) 0.073(3) Uani 1 1 d . . . . .
H26A H 0.400632 0.459138 0.569224 0.109 Uiso 1 1 calc R U . . .
H26B H 0.409961 0.420453 0.558533 0.109 Uiso 1 1 calc R U . . .
H26C H 0.328080 0.440831 0.553669 0.109 Uiso 1 1 calc R U . . .
C27A C 0.4252(12) 0.5860(7) 0.5712(5) 0.075(4) Uani 0.454(17) 1 d D U P B 1
H27A H 0.450939 0.568227 0.559982 0.112 Uiso 0.454(17) 1 calc R U P B 1
H27B H 0.454378 0.588439 0.588404 0.112 Uiso 0.454(17) 1 calc R U P B 1
H27C H 0.425750 0.607899 0.561340 0.112 Uiso 0.454(17) 1 calc R U P B 1
C27B C 0.4506(10) 0.5804(5) 0.5601(4) 0.073(4) Uani 0.546(17) 1 d D U P B 2
H27D H 0.457122 0.560388 0.548094 0.110 Uiso 0.546(17) 1 calc R U P B 2
H27E H 0.488526 0.578803 0.575259 0.110 Uiso 0.546(17) 1 calc R U P B 2
H27F H 0.460974 0.601468 0.549675 0.110 Uiso 0.546(17) 1 calc R U P B 2
C28A C 0.3392(12) 0.5755(6) 0.5771(3) 0.072(3) Uani 0.454(17) 1 d D U P B 1
H28A H 0.337792 0.551640 0.584625 0.086 Uiso 0.454(17) 1 calc R U P B 1
C28B C 0.3657(10) 0.5812(5) 0.5712(3) 0.071(3) Uani 0.546(17) 1 d D U P B 2
H28B H 0.360305 0.560543 0.583200 0.086 Uiso 0.546(17) 1 calc R U P B 2
C29A C 0.3030(17) 0.6006(6) 0.5975(4) 0.076(3) Uani 0.454(17) 1 d D U P B 1
H29A H 0.312536 0.624225 0.591400 0.114 Uiso 0.454(17) 1 calc R U P B 1
H29B H 0.327956 0.597152 0.615427 0.114 Uiso 0.454(17) 1 calc R U P B 1
H29C H 0.245390 0.596495 0.598946 0.114 Uiso 0.454(17) 1 calc R U P B 1
C29B C 0.3581(15) 0.6124(5) 0.5898(4) 0.083(3) Uani 0.546(17) 1 d D U P B 2
H29D H 0.384720 0.632149 0.581338 0.124 Uiso 0.546(17) 1 calc R U P B 2
H29E H 0.383285 0.607360 0.607402 0.124 Uiso 0.546(17) 1 calc R U P B 2
H29F H 0.301456 0.617714 0.592619 0.124 Uiso 0.546(17) 1 calc R U P B 2
C30A C 0.1855(14) 0.5282(5) 0.5743(4) 0.076(3) Uani 0.477(12) 1 d D U P B 1
H30A H 0.132217 0.526027 0.582464 0.114 Uiso 0.477(12) 1 calc R U P B 1
H30B H 0.224402 0.533885 0.588559 0.114 Uiso 0.477(12) 1 calc R U P B 1
H30C H 0.200408 0.506459 0.565628 0.114 Uiso 0.477(12) 1 calc R U P B 1
C30B C 0.1450(10) 0.5434(4) 0.5454(4) 0.064(3) Uani 0.523(12) 1 d D U P B 2
H30D H 0.119338 0.560836 0.533985 0.097 Uiso 0.523(12) 1 calc R U P B 2
H30E H 0.104156 0.530912 0.555800 0.097 Uiso 0.523(12) 1 calc R U P B 2
H30F H 0.174489 0.527204 0.533863 0.097 Uiso 0.523(12) 1 calc R U P B 2
C31A C 0.1844(9) 0.5568(5) 0.5529(3) 0.068(3) Uani 0.477(12) 1 d D U P B 1
H31A H 0.149763 0.575672 0.560190 0.081 Uiso 0.477(12) 1 calc R U P B 1
C31B C 0.2024(10) 0.5607(4) 0.5650(3) 0.069(3) Uani 0.523(12) 1 d D U P B 2
H31B H 0.222854 0.543518 0.578532 0.083 Uiso 0.523(12) 1 calc R U P B 2
C32A C 0.1416(11) 0.5417(5) 0.5283(4) 0.065(3) Uani 0.477(12) 1 d D U P B 1
H32A H 0.083780 0.542025 0.531524 0.097 Uiso 0.477(12) 1 calc R U P B 1
H32B H 0.159261 0.517874 0.525584 0.097 Uiso 0.477(12) 1 calc R U P B 1
H32C H 0.154157 0.555278 0.512066 0.097 Uiso 0.477(12) 1 calc R U P B 1
C32B C 0.1591(12) 0.5895(4) 0.5799(4) 0.074(3) Uani 0.523(12) 1 d D U P B 2
H32D H 0.197460 0.602611 0.590858 0.112 Uiso 0.523(12) 1 calc R U P B 2
H32E H 0.118031 0.579708 0.591832 0.112 Uiso 0.523(12) 1 calc R U P B 2
H32F H 0.133865 0.604818 0.566529 0.112 Uiso 0.523(12) 1 calc R U P B 2

loop_
_atom_site_aniso_label
_atom_site_aniso_U_11
_atom_site_aniso_U_22
_atom_site_aniso_U_33
_atom_site_aniso_U_23
_atom_site_aniso_U_13
_atom_site_aniso_U_12
Ru1 0.0454(4) 0.0331(3) 0.0498(4) -0.0072(2) -0.0035(3) 0.0086(3)
P1 0.0371(10) 0.0281(9) 0.0687(13) 0.0000(9) -0.0044(10) 0.0009(8)
P2 0.0779(17) 0.0522(12) 0.0454(11) -0.0005(9) 0.0083(11) 0.0299(12)
N3 0.049(3) 0.036(3) 0.045(3) -0.004(3) -0.002(3) 0.016(3)
N1 0.095(7) 0.082(6) 0.072(6) 0.015(5) 0.036(5) -0.014(5)
N2 0.061(5) 0.037(4) 0.081(5) 0.012(4) -0.004(4) 0.008(3)
C1 0.019(3) 0.027(3) 0.036(3) -0.001(3) -0.005(3) 0.004(2)
C2 0.029(4) 0.046(4) 0.040(4) 0.001(3) -0.001(3) -0.006(3)
C3 0.041(4) 0.042(4) 0.054(5) 0.009(4) 0.003(4) 0.012(4)
C4 0.050(5) 0.044(5) 0.075(6) 0.016(4) -0.003(5) -0.002(4)
C5 0.051(5) 0.069(6) 0.048(5) 0.012(4) 0.011(4) 0.004(4)
C6 0.042(5) 0.059(5) 0.047(4) -0.003(4) 0.000(4) 0.005(4)
C7 0.040(4) 0.043(4) 0.043(4) -0.004(3) -0.006(4) -0.001(3)
C8 0.041(5) 0.046(4) 0.045(4) -0.009(3) 0.002(3) 0.003(4)
C9 0.034(4) 0.034(4) 0.053(5) -0.005(3) 0.000(3) 0.000(3)
C10 0.045(5) 0.030(4) 0.063(5) -0.010(3) 0.001(4) 0.004(3)
C11 0.034(4) 0.036(4) 0.061(5) 0.005(4) -0.002(4) -0.004(3)
C12 0.048(5) 0.043(4) 0.053(5) 0.007(4) -0.002(4) 0.007(4)
C13 0.034(4) 0.036(4) 0.053(5) 0.002(3) 0.002(3) -0.003(3)
C14 0.033(4) 0.030(3) 0.047(4) -0.001(3) 0.001(3) 0.005(3)
C15A 0.051(6) 0.043(7) 0.079(7) 0.000(6) -0.009(6) 0.004(6)
C15B 0.053(5) 0.047(6) 0.077(6) -0.001(6) -0.008(5) 0.004(5)
C16A 0.052(6) 0.040(6) 0.080(6) 0.005(6) -0.012(6) 0.006(6)
C16B 0.049(5) 0.037(4) 0.078(5) 0.008(4) -0.007(5) 0.003(4)
C17A 0.059(6) 0.049(6) 0.083(7) 0.003(6) -0.010(6) 0.004(6)
C17B 0.059(6) 0.048(5) 0.093(6) -0.003(5) -0.022(5) 0.011(5)
C18A 0.054(6) 0.044(5) 0.091(7) -0.007(6) -0.007(6) 0.006(5)
C18B 0.054(6) 0.044(6) 0.087(7) -0.003(6) -0.011(6) -0.001(6)
C19A 0.047(5) 0.031(5) 0.086(6) 0.000(5) -0.008(5) 0.000(4)
C19B 0.048(5) 0.034(5) 0.084(6) 0.001(5) -0.011(5) 0.002(5)
C20A 0.052(6) 0.039(6) 0.089(6) -0.004(5) -0.016(5) 0.004(5)
C20B 0.053(6) 0.036(6) 0.087(7) 0.000(6) -0.016(6) 0.002(6)
C21 0.111(11) 0.123(11) 0.071(7) 0.017(7) 0.021(7) -0.049(9)
C22 0.070(7) 0.113(9) 0.061(6) 0.010(6) 0.020(6) 0.013(7)
C23 0.056(5) 0.047(5) 0.061(5) -0.009(4) -0.011(4) -0.007(4)
C24 0.077(7) 0.053(5) 0.055(5) -0.018(4) 0.011(5) 0.012(5)
C25 0.042(5) 0.034(4) 0.107(8) 0.004(4) -0.009(5) 0.009(4)
C26 0.058(6) 0.056(5) 0.105(8) 0.033(6) -0.007(6) 0.007(5)
C27A 0.101(7) 0.075(6) 0.048(6) -0.008(6) 0.001(7) 0.019(7)
C27B 0.094(7) 0.073(6) 0.053(7) -0.010(6) -0.003(6) 0.024(6)
C28A 0.099(6) 0.070(6) 0.046(6) -0.003(5) 0.008(6) 0.024(6)
C28B 0.097(7) 0.073(6) 0.044(5) -0.004(5) 0.005(6) 0.023(6)
C29A 0.104(7) 0.073(6) 0.051(6) -0.005(6) 0.009(6) 0.021(6)
C29B 0.102(7) 0.085(6) 0.060(6) -0.015(6) 0.004(6) 0.023(6)
C30A 0.090(7) 0.071(6) 0.066(6) 0.008(6) 0.013(6) 0.020(6)
C30B 0.077(7) 0.061(6) 0.055(6) 0.012(6) 0.014(6) 0.023(6)
C31A 0.087(6) 0.063(6) 0.054(6) 0.008(6) 0.016(6) 0.028(6)
C31B 0.091(6) 0.067(5) 0.050(5) 0.005(5) 0.015(5) 0.025(5)
C32A 0.076(7) 0.058(6) 0.061(7) 0.008(6) 0.015(7) 0.015(6)
C32B 0.088(7) 0.074(6) 0.062(6) 0.003(6) 0.016(6) 0.023(6)

loop_
_atom_type_symbol
_atom_type_description
_atom_type_scat_dispersion_real
_atom_type_scat_dispersion_imag
_atom_type_scat_source
C C 0.0181 0.0091 'International Tables Vol C Tables 4.2.6.8 and 6.1.1.4'
H H 0.0000 0.0000 'International Tables Vol C Tables 4.2.6.8 and 6.1.1.4'
N N 0.0311 0.0180 'International Tables Vol C Tables 4.2.6.8 and 6.1.1.4'
P P 0.2955 0.4335 'International Tables Vol C Tables 4.2.6.8 and 6.1.1.4'
Ru Ru 0.0552 3.2960 'International Tables Vol C Tables 4.2.6.8 and 6.1.1.4'

loop_
_exptl_crystal_face_index_h
_exptl_crystal_face_index_k
_exptl_crystal_face_index_l
_exptl_crystal_face_perp_dist
0.00 -1.00 1.00 0.0790
0.00 1.00 -1.00 0.0660
0.00 -1.00 2.00 0.0680
0.00 -1.00 -2.00 0.0470
0.00 -1.00 -1.00 0.0560
-1.00 2.00 -1.00 0.0470
1.00 -2.00 1.00 0.0500
1.00 -1.00 2.00 0.0630
-1.00 1.00 -2.00 0.0490
1.00 -2.00 0.00 0.0510
-1.00 -1.00 0.00 0.0690
1.00 1.00 0.00 0.0710
0.00 -2.00 -1.00 0.0600
0.00 2.00 1.00 0.0560
-1.00 2.00 2.00 0.0550
1.00 1.00 -2.00 0.0610
-1.00 -1.00 2.00 0.0810
0.00 0.00 -1.00 0.0270
0.00 0.00 1.00 0.0620
-1.00 -2.00 -1.00 0.0610

loop_
_geom_angle_atom_site_label_1
_geom_angle_atom_site_label_2
_geom_angle_atom_site_label_3
_geom_angle
_geom_angle_site_symmetry_1
_geom_angle_site_symmetry_3
_geom_angle_publ_flag
P1 Ru1 H 96(3) . . ?
P2 Ru1 P1 154.33(8) . . ?
P2 Ru1 H 98(3) . . ?
N3 Ru1 P1 103.34(19) . . ?
N3 Ru1 P2 97.8(2) . . ?
N3 Ru1 C1 93.9(2) . . ?
N3 Ru1 H 90(3) . . ?
C1 Ru1 P1 82.61(18) . . ?
C1 Ru1 P2 81.58(18) . . ?
C1 Ru1 H 176(3) . . ?
C3 P1 Ru1 104.2(3) . . ?
C3 P1 C16A 105.0(9) . . ?
C3 P1 C16B 99.8(5) . . ?
C3 P1 C19A 102.9(6) . . ?
C3 P1 C19B 106.9(9) . . ?
C16A P1 Ru1 115.7(8) . . ?
C16B P1 Ru1 126.7(5) . . ?
C19A P1 Ru1 118.8(7) . . ?
C19A P1 C16A 108.4(9) . . ?
C19B P1 Ru1 117.4(10) . . ?
C19B P1 C16B 99.3(10) . . ?
C13 P2 Ru1 104.8(3) . . ?
C13 P2 C28A 106.1(6) . . ?
C13 P2 C28B 101.0(5) . . ?
C13 P2 C31A 97.7(6) . . ?
C13 P2 C31B 108.6(5) . . ?
C28A P2 Ru1 126.5(8) . . ?
C28A P2 C31A 103.0(9) . . ?
C28B P2 Ru1 113.8(7) . . ?
C31A P2 Ru1 114.9(5) . . ?
C31B P2 Ru1 125.9(6) . . ?
C31B P2 C28B 100.2(9) . . ?
N3 N3 Ru1 173.4(3) 14_455 . ?
C5 N1 C22 120.7(9) . . ?
C21 N1 C5 119.2(10) . . ?
C21 N1 C22 118.8(9) . . ?
C11 N2 C25 120.3(8) . . ?
C11 N2 C26 119.6(8) . . ?
C26 N2 C25 116.9(7) . . ?
Ru1 C1 H1 105.5 . . ?
C2 C1 Ru1 115.2(4) . . ?
C2 C1 H1 105.5 . . ?
C14 C1 Ru1 115.7(5) . . ?
C14 C1 H1 105.5 . . ?
C14 C1 C2 108.4(6) . . ?
C3 C2 C1 121.1(7) . . ?
C3 C2 C7 117.6(7) . . ?
C7 C2 C1 121.3(6) . . ?
C2 C3 P1 114.2(6) . . ?
C2 C3 C4 122.3(8) . . ?
C4 C3 P1 123.4(6) . . ?
C3 C4 H4 119.7 . . ?
C3 C4 C5 120.7(8) . . ?
C5 C4 H4 119.7 . . ?
C4 C5 N1 122.3(9) . . ?
C6 C5 N1 121.1(9) . . ?
C6 C5 C4 116.6(8) . . ?
C5 C6 H6 118.4 . . ?
C7 C6 C5 123.1(8) . . ?
C7 C6 H6 118.4 . . ?
C2 C7 C8 118.6(7) . . ?
C6 C7 C2 119.6(7) . . ?
C6 C7 C8 121.8(7) . . ?
C7 C8 C9 108.0(6) . . ?
C7 C8 C23 108.3(7) . . ?
C9 C8 C23 107.2(7) . . ?
C24 C8 C7 112.6(7) . . ?
C24 C8 C9 113.2(7) . . ?
C24 C8 C23 107.3(7) . . ?
C10 C9 C8 121.1(7) . . ?
C10 C9 C14 120.6(7) . . ?
C14 C9 C8 118.2(7) . . ?
C9 C10 H10 119.0 . . ?
C11 C10 C9 122.0(7) . . ?
C11 C10 H10 119.0 . . ?
C10 C11 N2 121.7(8) . . ?
C12 C11 N2 120.7(8) . . ?
C12 C11 C10 117.6(7) . . ?
C11 C12 H12 119.9 . . ?
C11 C12 C13 120.3(8) . . ?
C13 C12 H12 119.9 . . ?
C12 C13 P2 124.1(6) . . ?
C14 C13 P2 113.5(5) . . ?
C14 C13 C12 122.4(7) . . ?
C9 C14 C1 122.2(7) . . ?
C13 C14 C1 120.9(6) . . ?
C13 C14 C9 116.9(7) . . ?
H15A C15A H15B 109.5 . . ?
H15A C15A H15C 109.5 . . ?
H15B C15A H15C 109.5 . . ?
C16A C15A H15A 109.5 . . ?
C16A C15A H15B 109.5 . . ?
C16A C15A H15C 109.5 . . ?
H15D C15B H15E 109.5 . . ?
H15D C15B H15F 109.5 . . ?
H15E C15B H15F 109.5 . . ?
C16B C15B H15D 109.5 . . ?
C16B C15B H15E 109.5 . . ?
C16B C15B H15F 109.5 . . ?
P1 C16A H16A 108.3 . . ?
C15A C16A P1 110.0(15) . . ?
C15A C16A H16A 108.3 . . ?
C17A C16A P1 111.9(14) . . ?
C17A C16A C15A 110(2) . . ?
C17A C16A H16A 108.3 . . ?
P1 C16B H16B 109.0 . . ?
C15B C16B P1 110.2(9) . . ?
C15B C16B H16B 109.0 . . ?
C17B C16B P1 113.2(9) . . ?
C17B C16B C15B 106.2(13) . . ?
C17B C16B H16B 109.0 . . ?
C16A C17A H17A 109.5 . . ?
C16A C17A H17B 109.5 . . ?
C16A C17A H17C 109.5 . . ?
H17A C17A H17B 109.5 . . ?
H17A C17A H17C 109.5 . . ?
H17B C17A H17C 109.5 . . ?
C16B C17B H17D 109.5 . . ?
C16B C17B H17E 109.5 . . ?
C16B C17B H17F 109.5 . . ?
H17D C17B H17E 109.5 . . ?
H17D C17B H17F 109.5 . . ?
H17E C17B H17F 109.5 . . ?
H18A C18A H18B 109.5 . . ?
H18A C18A H18C 109.5 . . ?
H18B C18A H18C 109.5 . . ?
C19A C18A H18A 109.5 . . ?
C19A C18A H18B 109.5 . . ?
C19A C18A H18C 109.5 . . ?
H18D C18B H18E 109.5 . . ?
H18D C18B H18F 109.5 . . ?
H18E C18B H18F 109.5 . . ?
C19B C18B H18D 109.5 . . ?
C19B C18B H18E 109.5 . . ?
C19B C18B H18F 109.5 . . ?
P1 C19A H19A 108.7 . . ?
C18A C19A P1 111.2(10) . . ?
C18A C19A H19A 108.7 . . ?
C20A C19A P1 110.2(10) . . ?
C20A C19A C18A 109.2(12) . . ?
C20A C19A H19A 108.7 . . ?
P1 C19B H19B 107.6 . . ?
C18B C19B P1 112.9(16) . . ?
C18B C19B H19B 107.6 . . ?
C18B C19B C20B 108.3(17) . . ?
C20B C19B P1 112.5(15) . . ?
C20B C19B H19B 107.6 . . ?
C19A C20A H20A 109.5 . . ?
C19A C20A H20B 109.5 . . ?
C19A C20A H20C 109.5 . . ?
H20A C20A H20B 109.5 . . ?
H20A C20A H20C 109.5 . . ?
H20B C20A H20C 109.5 . . ?
C19B C20B H20D 109.5 . . ?
C19B C20B H20E 109.5 . . ?
C19B C20B H20F 109.5 . . ?
H20D C20B H20E 109.5 . . ?
H20D C20B H20F 109.5 . . ?
H20E C20B H20F 109.5 . . ?
N1 C21 H21A 109.5 . . ?
N1 C21 H21B 109.5 . . ?
N1 C21 H21C 109.5 . . ?
H21A C21 H21B 109.5 . . ?
H21A C21 H21C 109.5 . . ?
H21B C21 H21C 109.5 . . ?
N1 C22 H22A 109.5 . . ?
N1 C22 H22B 109.5 . . ?
N1 C22 H22C 109.5 . . ?
H22A C22 H22B 109.5 . . ?
H22A C22 H22C 109.5 . . ?
H22B C22 H22C 109.5 . . ?
C8 C23 H23A 109.5 . . ?
C8 C23 H23B 109.5 . . ?
C8 C23 H23C 109.5 . . ?
H23A C23 H23B 109.5 . . ?
H23A C23 H23C 109.5 . . ?
H23B C23 H23C 109.5 . . ?
C8 C24 H24A 109.5 . . ?
C8 C24 H24B 109.5 . . ?
C8 C24 H24C 109.5 . . ?
H24A C24 H24B 109.5 . . ?
H24A C24 H24C 109.5 . . ?
H24B C24 H24C 109.5 . . ?
N2 C25 H25A 109.5 . . ?
N2 C25 H25B 109.5 . . ?
N2 C25 H25C 109.5 . . ?
H25A C25 H25B 109.5 . . ?
H25A C25 H25C 109.5 . . ?
H25B C25 H25C 109.5 . . ?
N2 C26 H26A 109.5 . . ?
N2 C26 H26B 109.5 . . ?
N2 C26 H26C 109.5 . . ?
H26A C26 H26B 109.5 . . ?
H26A C26 H26C 109.5 . . ?
H26B C26 H26C 109.5 . . ?
H27A C27A H27B 109.5 . . ?
H27A C27A H27C 109.5 . . ?
H27B C27A H27C 109.5 . . ?
C28A C27A H27A 109.5 . . ?
C28A C27A H27B 109.5 . . ?
C28A C27A H27C 109.5 . . ?
H27D C27B H27E 109.5 . . ?
H27D C27B H27F 109.5 . . ?
H27E C27B H27F 109.5 . . ?
C28B C27B H27D 109.5 . . ?
C28B C27B H27E 109.5 . . ?
C28B C27B H27F 109.5 . . ?
P2 C28A H28A 109.9 . . ?
C27A C28A P2 106.7(12) . . ?
C27A C28A H28A 109.9 . . ?
C27A C28A C29A 109.2(16) . . ?
C29A C28A P2 111.2(13) . . ?
C29A C28A H28A 109.9 . . ?
P2 C28B H28B 106.2 . . ?
C27B C28B P2 114.3(10) . . ?
C27B C28B H28B 106.2 . . ?
C27B C28B C29B 107.9(14) . . ?
C29B C28B P2 115.4(12) . . ?
C29B C28B H28B 106.2 . . ?
C28A C29A H29A 109.5 . . ?
C28A C29A H29B 109.5 . . ?
C28A C29A H29C 109.5 . . ?
H29A C29A H29B 109.5 . . ?
H29A C29A H29C 109.5 . . ?
H29B C29A H29C 109.5 . . ?
C28B C29B H29D 109.5 . . ?
C28B C29B H29E 109.5 . . ?
C28B C29B H29F 109.5 . . ?
H29D C29B H29E 109.5 . . ?
H29D C29B H29F 109.5 . . ?
H29E C29B H29F 109.5 . . ?
H30A C30A H30B 109.5 . . ?
H30A C30A H30C 109.5 . . ?
H30B C30A H30C 109.5 . . ?
C31A C30A H30A 109.5 . . ?
C31A C30A H30B 109.5 . . ?
C31A C30A H30C 109.5 . . ?
H30D C30B H30E 109.5 . . ?
H30D C30B H30F 109.5 . . ?
H30E C30B H30F 109.5 . . ?
C31B C30B H30D 109.5 . . ?
C31B C30B H30E 109.5 . . ?
C31B C30B H30F 109.5 . . ?
P2 C31A H31A 107.1 . . ?
C30A C31A P2 116.2(12) . . ?
C30A C31A H31A 107.1 . . ?
C32A C31A P2 113.5(11) . . ?
C32A C31A C30A 105.4(14) . . ?
C32A C31A H31A 107.1 . . ?
P2 C31B H31B 109.8 . . ?
C30B C31B P2 106.2(10) . . ?
C30B C31B H31B 109.8 . . ?
C30B C31B C32B 109.2(14) . . ?
C32B C31B P2 111.9(11) . . ?
C32B C31B H31B 109.8 . . ?
C31A C32A H32A 109.5 . . ?
C31A C32A H32B 109.5 . . ?
C31A C32A H32C 109.5 . . ?
H32A C32A H32B 109.5 . . ?
H32A C32A H32C 109.5 . . ?
H32B C32A H32C 109.5 . . ?
C31B C32B H32D 109.5 . . ?
C31B C32B H32E 109.5 . . ?
C31B C32B H32F 109.5 . . ?
H32D C32B H32E 109.5 . . ?
H32D C32B H32F 109.5 . . ?
H32E C32B H32F 109.5 . . ?

loop_
_geom_bond_atom_site_label_1
_geom_bond_atom_site_label_2
_geom_bond_distance
_geom_bond_site_symmetry_2
_geom_bond_publ_flag
Ru1 P1 2.296(2) . ?
Ru1 P2 2.294(2) . ?
Ru1 N3 2.057(6) . ?
Ru1 C1 2.163(6) . ?
Ru1 H 1.75(9) . ?
P1 C3 1.835(8) . ?
P1 C16A 1.872(14) . ?
P1 C16B 1.876(10) . ?
P1 C19A 1.858(11) . ?
P1 C19B 1.852(14) . ?
P2 C13 1.817(8) . ?
P2 C28A 1.846(13) . ?
P2 C28B 1.891(12) . ?
P2 C31A 1.909(13) . ?
P2 C31B 1.836(13) . ?
N3 N3 1.090(13) 14_455 ?
N1 C5 1.414(11) . ?
N1 C21 1.397(14) . ?
N1 C22 1.430(14) . ?
N2 C11 1.391(10) . ?
N2 C25 1.447(11) . ?
N2 C26 1.441(12) . ?
C1 H1 1.0000 . ?
C1 C2 1.526(9) . ?
C1 C14 1.502(9) . ?
C2 C3 1.381(11) . ?
C2 C7 1.409(11) . ?
C3 C4 1.387(12) . ?
C4 H4 0.9500 . ?
C4 C5 1.399(13) . ?
C5 C6 1.390(12) . ?
C6 H6 0.9500 . ?
C6 C7 1.384(11) . ?
C7 C8 1.526(11) . ?
C8 C9 1.549(11) . ?
C8 C23 1.552(11) . ?
C8 C24 1.525(11) . ?
C9 C10 1.392(10) . ?
C9 C14 1.397(10) . ?
C10 H10 0.9500 . ?
C10 C11 1.390(11) . ?
C11 C12 1.387(11) . ?
C12 H12 0.9500 . ?
C12 C13 1.394(10) . ?
C13 C14 1.392(11) . ?
C15A H15A 0.9800 . ?
C15A H15B 0.9800 . ?
C15A H15C 0.9800 . ?
C15A C16A 1.516(15) . ?
C15B H15D 0.9800 . ?
C15B H15E 0.9800 . ?
C15B H15F 0.9800 . ?
C15B C16B 1.514(12) . ?
C16A H16A 1.0000 . ?
C16A C17A 1.515(15) . ?
C16B H16B 1.0000 . ?
C16B C17B 1.509(13) . ?
C17A H17A 0.9800 . ?
C17A H17B 0.9800 . ?
C17A H17C 0.9800 . ?
C17B H17D 0.9800 . ?
C17B H17E 0.9800 . ?
C17B H17F 0.9800 . ?
C18A H18A 0.9800 . ?
C18A H18B 0.9800 . ?
C18A H18C 0.9800 . ?
C18A C19A 1.535(12) . ?
C18B H18D 0.9800 . ?
C18B H18E 0.9800 . ?
C18B H18F 0.9800 . ?
C18B C19B 1.527(15) . ?
C19A H19A 1.0000 . ?
C19A C20A 1.526(13) . ?
C19B H19B 1.0000 . ?
C19B C20B 1.527(14) . ?
C20A H20A 0.9800 . ?
C20A H20B 0.9800 . ?
C20A H20C 0.9800 . ?
C20B H20D 0.9800 . ?
C20B H20E 0.9800 . ?
C20B H20F 0.9800 . ?
C21 H21A 0.9800 . ?
C21 H21B 0.9800 . ?
C21 H21C 0.9800 . ?
C22 H22A 0.9800 . ?
C22 H22B 0.9800 . ?
C22 H22C 0.9800 . ?
C23 H23A 0.9800 . ?
C23 H23B 0.9800 . ?
C23 H23C 0.9800 . ?
C24 H24A 0.9800 . ?
C24 H24B 0.9800 . ?
C24 H24C 0.9800 . ?
C25 H25A 0.9800 . ?
C25 H25B 0.9800 . ?
C25 H25C 0.9800 . ?
C26 H26A 0.9800 . ?
C26 H26B 0.9800 . ?
C26 H26C 0.9800 . ?
C27A H27A 0.9800 . ?
C27A H27B 0.9800 . ?
C27A H27C 0.9800 . ?
C27A C28A 1.523(14) . ?
C27B H27D 0.9800 . ?
C27B H27E 0.9800 . ?
C27B H27F 0.9800 . ?
C27B C28B 1.523(14) . ?
C28A H28A 1.0000 . ?
C28A C29A 1.524(14) . ?
C28B H28B 1.0000 . ?
C28B C29B 1.523(13) . ?
C29A H29A 0.9800 . ?
C29A H29B 0.9800 . ?
C29A H29C 0.9800 . ?
C29B H29D 0.9800 . ?
C29B H29E 0.9800 . ?
C29B H29F 0.9800 . ?
C30A H30A 0.9800 . ?
C30A H30B 0.9800 . ?
C30A H30C 0.9800 . ?
C30A C31A 1.529(14) . ?
C30B H30D 0.9800 . ?
C30B H30E 0.9800 . ?
C30B H30F 0.9800 . ?
C30B C31B 1.516(14) . ?
C31A H31A 1.0000 . ?
C31A C32A 1.520(14) . ?
C31B H31B 1.0000 . ?
C31B C32B 1.520(13) . ?
C32A H32A 0.9800 . ?
C32A H32B 0.9800 . ?
C32A H32C 0.9800 . ?
C32B H32D 0.9800 . ?
C32B H32E 0.9800 . ?
C32B H32F 0.9800 . ?

loop_
_geom_torsion_atom_site_label_1
_geom_torsion_atom_site_label_2
_geom_torsion_atom_site_label_3
_geom_torsion_atom_site_label_4
_geom_torsion
_geom_torsion_site_symmetry_1
_geom_torsion_site_symmetry_2
_geom_torsion_site_symmetry_3
_geom_torsion_site_symmetry_4
_geom_torsion_publ_flag
Ru1 P1 C3 C2 10.4(6) . . . . ?
Ru1 P1 C3 C4 -168.7(7) . . . . ?
Ru1 P1 C16A C15A -66(3) . . . . ?
Ru1 P1 C16A C17A 171.2(15) . . . . ?
Ru1 P1 C16B C15B -51.3(15) . . . . ?
Ru1 P1 C16B C17B 67.5(12) . . . . ?
Ru1 P1 C19A C18A 68.7(15) . . . . ?
Ru1 P1 C19A C20A -52.5(15) . . . . ?
Ru1 P1 C19B C18B 52(2) . . . . ?
Ru1 P1 C19B C20B -71(2) . . . . ?
Ru1 P2 C13 C12 168.2(6) . . . . ?
Ru1 P2 C13 C14 -12.2(6) . . . . ?
Ru1 P2 C28A C27A -53.6(16) . . . . ?
Ru1 P2 C28A C29A 65.5(17) . . . . ?
Ru1 P2 C28B C27B -66.2(14) . . . . ?
Ru1 P2 C28B C29B 59.9(15) . . . . ?
Ru1 P2 C31B C30B 71.5(12) . . . . ?
Ru1 P2 C31B C32B -47.5(15) . . . . ?
Ru1 C1 C2 C3 -13.0(9) . . . . ?
Ru1 C1 C2 C7 165.4(6) . . . . ?
Ru1 C1 C14 C9 -164.1(6) . . . . ?
Ru1 C1 C14 C13 14.7(9) . . . . ?
P1 C3 C4 C5 176.9(7) . . . . ?
P2 C13 C14 C1 -0.5(9) . . . . ?
P2 C13 C14 C9 178.4(6) . . . . ?
N1 C5 C6 C7 177.6(9) . . . . ?
N2 C11 C12 C13 176.2(8) . . . . ?
C1 C2 C3 P1 0.8(9) . . . . ?
C1 C2 C3 C4 179.8(7) . . . . ?
C1 C2 C7 C6 180.0(7) . . . . ?
C1 C2 C7 C8 2.5(11) . . . . ?
C2 C1 C14 C9 -33.0(9) . . . . ?
C2 C1 C14 C13 145.9(7) . . . . ?
C2 C3 C4 C5 -2.1(13) . . . . ?
C2 C7 C8 C9 -39.3(9) . . . . ?
C2 C7 C8 C23 76.5(9) . . . . ?
C2 C7 C8 C24 -165.0(7) . . . . ?
C3 P1 C16A C15A 48(3) . . . . ?
C3 P1 C16A C17A -74.6(18) . . . . ?
C3 P1 C16B C15B 64.8(14) . . . . ?
C3 P1 C16B C17B -176.4(10) . . . . ?
C3 P1 C19A C18A -45.7(16) . . . . ?
C3 P1 C19A C20A -166.9(13) . . . . ?
C3 P1 C19B C18B -65(2) . . . . ?
C3 P1 C19B C20B 172(2) . . . . ?
C3 C2 C7 C6 -1.6(11) . . . . ?
C3 C2 C7 C8 -179.0(7) . . . . ?
C3 C4 C5 N1 -177.9(9) . . . . ?
C3 C4 C5 C6 2.8(13) . . . . ?
C4 C5 C6 C7 -3.1(13) . . . . ?
C5 C6 C7 C2 2.5(13) . . . . ?
C5 C6 C7 C8 179.9(8) . . . . ?
C6 C7 C8 C9 143.3(8) . . . . ?
C6 C7 C8 C23 -100.9(9) . . . . ?
C6 C7 C8 C24 17.6(11) . . . . ?
C7 C2 C3 P1 -177.7(6) . . . . ?
C7 C2 C3 C4 1.4(12) . . . . ?
C7 C8 C9 C10 -140.5(7) . . . . ?
C7 C8 C9 C14 40.4(9) . . . . ?
C8 C9 C10 C11 -175.7(7) . . . . ?
C8 C9 C14 C1 -4.1(11) . . . . ?
C8 C9 C14 C13 177.0(7) . . . . ?
C9 C10 C11 N2 179.8(8) . . . . ?
C9 C10 C11 C12 -0.4(12) . . . . ?
C10 C9 C14 C1 176.9(7) . . . . ?
C10 C9 C14 C13 -2.0(11) . . . . ?
C10 C11 C12 C13 -3.6(12) . . . . ?
C11 C12 C13 P2 -175.5(6) . . . . ?
C11 C12 C13 C14 4.9(12) . . . . ?
C12 C13 C14 C1 179.1(7) . . . . ?
C12 C13 C14 C9 -2.0(11) . . . . ?
C13 P2 C28A C27A 69.4(15) . . . . ?
C13 P2 C28A C29A -171.6(14) . . . . ?
C13 P2 C28B C27B 45.5(15) . . . . ?
C13 P2 C28B C29B 171.6(13) . . . . ?
C13 P2 C31B C30B -53.5(12) . . . . ?
C13 P2 C31B C32B -172.6(12) . . . . ?
C14 C1 C2 C3 -144.4(7) . . . . ?
C14 C1 C2 C7 33.9(9) . . . . ?
C14 C9 C10 C11 3.3(12) . . . . ?
C16A P1 C3 C2 -111.7(9) . . . . ?
C16A P1 C3 C4 69.2(11) . . . . ?
C16A P1 C19A C18A -156.5(17) . . . . ?
C16A P1 C19A C20A 82.3(17) . . . . ?
C16B P1 C3 C2 -121.7(7) . . . . ?
C16B P1 C3 C4 59.2(9) . . . . ?
C16B P1 C19B C18B -168(2) . . . . ?
C16B P1 C19B C20B 69(2) . . . . ?
C19A P1 C3 C2 134.9(9) . . . . ?
C19A P1 C3 C4 -44.2(10) . . . . ?
C19A P1 C16A C15A 157(2) . . . . ?
C19A P1 C16A C17A 35(2) . . . . ?
C19B P1 C3 C2 135.3(11) . . . . ?
C19B P1 C3 C4 -43.7(13) . . . . ?
C19B P1 C16B C15B 173.9(16) . . . . ?
C19B P1 C16B C17B -67.4(14) . . . . ?
C21 N1 C5 C4 -4.1(16) . . . . ?
C21 N1 C5 C6 175.2(11) . . . . ?
C22 N1 C5 C4 -170.7(10) . . . . ?
C22 N1 C5 C6 8.6(16) . . . . ?
C23 C8 C9 C10 103.0(8) . . . . ?
C23 C8 C9 C14 -76.1(8) . . . . ?
C24 C8 C9 C10 -15.2(11) . . . . ?
C24 C8 C9 C14 165.8(7) . . . . ?
C25 N2 C11 C10 3.9(12) . . . . ?
C25 N2 C11 C12 -175.9(8) . . . . ?
C26 N2 C11 C10 -155.3(9) . . . . ?
C26 N2 C11 C12 24.9(13) . . . . ?
C28A P2 C13 C12 32.5(11) . . . . ?
C28A P2 C13 C14 -147.9(9) . . . . ?
C28B P2 C13 C12 49.8(10) . . . . ?
C28B P2 C13 C14 -130.6(9) . . . . ?
C28B P2 C31B C30B -158.9(11) . . . . ?
C28B P2 C31B C32B 82.0(14) . . . . ?
C31A P2 C13 C12 -73.4(9) . . . . ?
C31A P2 C13 C14 106.2(7) . . . . ?
C31A P2 C28A C27A 171.4(15) . . . . ?
C31A P2 C28A C29A -69.5(17) . . . . ?
C31B P2 C13 C12 -55.1(10) . . . . ?
C31B P2 C13 C14 124.5(8) . . . . ?
C31B P2 C28B C27B 156.9(14) . . . . ?
C31B P2 C28B C29B -77.1(15) . . . . ?

loop_
_smtbx_masks_void_nr
_smtbx_masks_void_average_x
_smtbx_masks_void_average_y
_smtbx_masks_void_average_z
_smtbx_masks_void_volume
_smtbx_masks_void_count_electrons
_smtbx_masks_void_content
1 -0.841 0.125 0.125 916.1 179.7 ?
2 -0.011 -0.125 0.375 916.1 179.3 ?
3 -0.196 0.125 0.625 916.1 179.7 ?
4 0.403 -0.125 0.875 916.1 179.3 ?
5 -0.287 0.375 0.375 916.1 179.3 ?
6 0.207 0.375 0.875 916.1 179.3 ?
7 -0.183 0.625 0.625 916.1 179.7 ?
8 -0.883 0.625 0.125 916.1 179.7 ?
